data_2019604
loop_
_publ_author_name
'Burns, Alexander D.'
'Patrick, Brian O.'
'Lam, Anita E.'
'Dreisinger, David'

_publ_section_title
;
 The effect of coordinated water on the connectivity of uranium(IV)
 sulfate <i>x</i>-hydrate: [U(SO~4~)~2~(H~2~O)~5~]&#x00B7;H~2~O and
 [U(SO~4~)~2~(H~2~O)~6~]&#x00B7;2H~2~O, and a comparison with other known
 structures
;
_journal_coeditor_code FA3344
_journal_issue 7
_journal_name_full 'Acta Crystallographica Section C'
_journal_page_first 726
_journal_page_last 731
_journal_paper_doi 10.1107/S2053229614013801
_journal_volume 70
_journal_year 2014
_chemical_formula_iupac '[U (S O4)2 (H2 O)5] , H2 O'
_chemical_formula_moiety 'H10 O13 S2 U, H2 O'
_chemical_formula_sum 'H12 O14 S2 U'
_chemical_formula_weight 538.25
_chemical_name_systematic '<i>catena</i>-Poly[[pentaaquauranium(IV)]-di-\m-sulfato-\k^4^<i>O</i>:<i>O</i>'] monohydrate]'
_space_group_crystal_system monoclinic
_space_group_IT_number 15
_space_group_name_Hall '-I 2ya'
_space_group_name_H-M_alt 'I 1 2/a 1'
_symmetry_cell_setting monoclinic
_symmetry_space_group_name_Hall '-I 2ya'
_symmetry_space_group_name_H-M 'I 1 2/a 1'
_atom_sites_solution_hydrogens difmap
_audit_creation_method SHELXL2012
_cell_angle_alpha 90
_cell_angle_beta 104.3880(10)
_cell_angle_gamma 90
_cell_formula_units_Z 4
_cell_length_a 7.5190(2)
_cell_length_b 13.2464(3)
_cell_length_c 11.5073(4)
_cell_measurement_reflns_used 9987
_cell_measurement_temperature 296(2)
_cell_measurement_theta_max 30.07
_cell_measurement_theta_min 2.39
_cell_volume 1110.18(5)
_computing_cell_refinement 'SAINT (Bruker, 2013)'
_computing_data_collection 'APEX2 (Bruker, 2013)'
_computing_data_reduction 'SAINT (Bruker, 2013)'
_computing_molecular_graphics 'CrystalMaker (Palmer, 2013)'
_computing_publication_material 'SHELXTL (Sheldrick, 2008)'
_computing_structure_refinement 'SHELXL2012 (Sheldrick, 2008)'
_computing_structure_solution 'SHELXS97 (Sheldrick, 2008)'
_diffrn_ambient_temperature 296(2)
_diffrn_measured_fraction_theta_full 0.999
_diffrn_measured_fraction_theta_max 0.999
_diffrn_measurement_device_type 'Bruker X8 APEXII area-detector'
_diffrn_measurement_method '\f and \w'
_diffrn_radiation_type MoK\a
_diffrn_radiation_wavelength 0.71073
_diffrn_reflns_av_R_equivalents 0.0318
_diffrn_reflns_limit_h_max 10
_diffrn_reflns_limit_h_min -10
_diffrn_reflns_limit_k_max 18
_diffrn_reflns_limit_k_min -18
_diffrn_reflns_limit_l_max 16
_diffrn_reflns_limit_l_min -16
_diffrn_reflns_number 19813
_diffrn_reflns_theta_full 25.242
_diffrn_reflns_theta_max 30.066
_diffrn_reflns_theta_min 2.388
_diffrn_standards_number 0
_exptl_absorpt_coefficient_mu 15.070
_exptl_absorpt_correction_T_max 0.239
_exptl_absorpt_correction_T_min 0.016
_exptl_absorpt_correction_type numerical
_exptl_absorpt_process_details '(SADABS; Bruker, 2012)'
_exptl_crystal_colour purple-green
_exptl_crystal_density_diffrn 3.220
_exptl_crystal_description rod
_exptl_crystal_F_000 992
_exptl_crystal_size_max 0.510
_exptl_crystal_size_mid 0.179
_exptl_crystal_size_min 0.104
_refine_diff_density_max 1.437
_refine_diff_density_min -0.931
_refine_ls_extinction_coef 0.0168(3)
_refine_ls_extinction_expression Fc^*^=kFc[1+0.001xFc^2^\l^3^/sin(2\q)]^-1/4^
_refine_ls_extinction_method 'SHELXL2012 (Sheldrick, 2012)'
_refine_ls_goodness_of_fit_ref 1.313
_refine_ls_hydrogen_treatment refall
_refine_ls_matrix_type full
_refine_ls_number_parameters 104
_refine_ls_number_reflns 1642
_refine_ls_number_restraints 0
_refine_ls_restrained_S_all 1.313
_refine_ls_R_factor_all 0.0108
_refine_ls_R_factor_gt 0.0108
_refine_ls_shift/su_max 0.002
_refine_ls_shift/su_mean 0.000
_refine_ls_structure_factor_coef Fsqd
_refine_ls_weighting_details 'w = 1/[\s^2^(Fo^2^)+(0.0142P)^2^+0.6936P] where P=(Fo^2^+2Fc^2^)/3'
_refine_ls_weighting_scheme calc
_refine_ls_wR_factor_gt 0.0284
_refine_ls_wR_factor_ref 0.0284
_reflns_number_gt 1638
_reflns_number_total 1642
_reflns_threshold_expression I>2\s(I)
_cod_data_source_file fa3344sup1.cif
_cod_data_source_block 1
_cod_original_sg_symbol_H-M 'I 2/a'
_cod_database_code 2019604
_cod_database_fobs_code 2019604
_shelx_space_group_comment
;
The symmetry employed for this shelxl refinement is uniquely defined by the
following loop, which should always be used as a source of symmetry information
in preference to the above space-group names. They are only intended as
comments.
;
_shelx_estimated_absorpt_t_min 0.048
_shelx_estimated_absorpt_t_max 0.303
_shelxl_version_number .000002012

loop_
_space_group_symop_operation_xyz
'x, y, z'
'-x+1/2, y, -z'
'x+1/2, y+1/2, z+1/2'
'-x+1, y+1/2, -z+1/2'
'-x, -y, -z'
'x-1/2, -y, z'
'-x+1/2, -y+1/2, -z+1/2'
'x, -y+1/2, z+1/2'

loop_
_atom_site_type_symbol
_atom_site_label
_atom_site_fract_x
_atom_site_fract_y
_atom_site_fract_z
_atom_site_U_iso_or_equiv
_atom_site_adp_type
_atom_site_calc_flag
_atom_site_occupancy
O O1 0.3217(2) 0.17999(12) 0.64215(16) 0.0218(3) Uani d 1
O O2 0.3509(2) 0.12171(10) 0.84341(13) 0.0176(3) Uani d 1
O O3 0.6119(2) 0.19189(11) 0.78823(19) 0.0248(4) Uani d 1
O O4 0.4900(2) 0.02965(12) 0.70973(14) 0.0251(3) Uani d 1
O O5 0.5371(2) 0.22488(13) 0.48634(15) 0.0208(3) Uani d 1
O O6 0.2500 0.49828(16) 0.5000 0.0189(4) Uani d 1
O O7 -0.0268(2) 0.37983(11) 0.36610(14) 0.0193(3) Uani d 1
O O8 0.2500 -0.0559(2) 0.5000 0.0420(7) Uani d 1
S S1 0.44809(6) 0.13012(3) 0.74577(4) 0.01226(8) Uani d 1
U U1 0.2500 0.30685(2) 0.5000 0.00952(5) Uani d 1
H H5A 0.574(5) 0.242(3) 0.429(4) 0.038(9) Uiso d 1
H H5B 0.580(7) 0.168(4) 0.500(4) 0.055(12) Uiso d 1
H H6 0.210(4) 0.532(2) 0.539(3) 0.027(8) Uiso d 1
H H7A -0.120(5) 0.352(3) 0.331(4) 0.041(9) Uiso d 1
H H7B 0.001(5) 0.431(3) 0.313(4) 0.046(10) Uiso d 1
H H8 0.297(6) -0.020(3) 0.556(4) 0.065(13) Uiso d 1

loop_
_atom_site_aniso_label
_atom_site_aniso_U_11
_atom_site_aniso_U_22
_atom_site_aniso_U_33
_atom_site_aniso_U_12
_atom_site_aniso_U_13
_atom_site_aniso_U_23
O1 0.0254(8) 0.0211(6) 0.0163(7) 0.0024(5) 0.0003(6) 0.0080(5)
O2 0.0229(6) 0.0183(6) 0.0149(6) -0.0025(5) 0.0107(5) -0.0010(5)
O3 0.0154(7) 0.0343(10) 0.0253(9) -0.0047(5) 0.0065(7) -0.0001(5)
O4 0.0380(8) 0.0194(7) 0.0215(7) 0.0117(6) 0.0145(6) 0.0009(6)
O5 0.0200(6) 0.0240(7) 0.0198(7) 0.0070(6) 0.0076(5) 0.0023(6)
O6 0.0255(10) 0.0143(8) 0.0200(10) 0.000 0.0113(8) 0.000
O7 0.0170(6) 0.0172(6) 0.0201(7) -0.0022(5) -0.0023(5) 0.0044(5)
O8 0.070(2) 0.0183(11) 0.0302(14) 0.000 -0.0025(14) 0.000
S1 0.01439(18) 0.01307(18) 0.01051(18) 0.00241(13) 0.00533(14) 0.00240(13)
U1 0.01091(6) 0.01005(6) 0.00777(6) 0.000 0.00263(3) 0.000

loop_
_atom_type_symbol
_atom_type_description
_atom_type_scat_dispersion_real
_atom_type_scat_dispersion_imag
_atom_type_scat_source
O O 0.0106 0.0060 'International Tables Vol C Tables 4.2.6.8 and 6.1.1.4'
H H 0.0000 0.0000 'International Tables Vol C Tables 4.2.6.8 and 6.1.1.4'
S S 0.1246 0.1234 'International Tables Vol C Tables 4.2.6.8 and 6.1.1.4'
U U -9.6767 9.6646 'International Tables Vol C Tables 4.2.6.8 and 6.1.1.4'

loop_
_geom_angle_atom_site_label_1
_geom_angle_atom_site_label_2
_geom_angle_atom_site_label_3
_geom_angle_site_symmetry_1
_geom_angle_site_symmetry_3
_geom_angle
S1 O1 U1 . . 151.93(11)
S1 O2 U1 . 7_556 150.57(8)
U1 O5 H5A . . 115(3)
U1 O5 H5B . . 135(3)
H5A O5 H5B . . 102(4)
U1 O6 H6 . . 127(2)
U1 O7 H7A . . 129(3)
U1 O7 H7B . . 113(2)
H7A O7 H7B . . 108(4)
O4 S1 O3 . . 112.63(10)
O4 S1 O1 . . 108.67(10)
O3 S1 O1 . . 109.81(10)
O4 S1 O2 . . 109.22(9)
O3 S1 O2 . . 108.73(10)
O1 S1 O2 . . 107.67(10)
O1 U1 O1 . 2_556 86.83(9)
O1 U1 O2 . 7_556 79.11(6)
O1 U1 O2 2_556 7_556 141.32(6)
O1 U1 O2 . 8_554 141.32(6)
O1 U1 O2 2_556 8_554 79.11(6)
O2 U1 O2 7_556 8_554 131.93(7)
O1 U1 O5 . 2_556 71.80(6)
O1 U1 O5 2_556 2_556 70.74(6)
O2 U1 O5 7_556 2_556 70.65(5)
O2 U1 O5 8_554 2_556 133.74(5)
O1 U1 O5 . . 70.74(6)
O1 U1 O5 2_556 . 71.80(6)
O2 U1 O5 7_556 . 133.74(5)
O2 U1 O5 8_554 . 70.65(5)
O5 U1 O5 2_556 . 127.53(8)
O1 U1 O7 . . 137.81(6)
O1 U1 O7 2_556 . 80.23(6)
O2 U1 O7 7_556 . 86.40(5)
O2 U1 O7 8_554 . 75.08(5)
O5 U1 O7 2_556 . 66.01(5)
O5 U1 O7 . . 138.95(5)
O1 U1 O7 . 2_556 80.23(6)
O1 U1 O7 2_556 2_556 137.81(6)
O2 U1 O7 7_556 2_556 75.08(5)
O2 U1 O7 8_554 2_556 86.40(5)
O5 U1 O7 2_556 2_556 138.95(5)
O5 U1 O7 . 2_556 66.01(5)
O7 U1 O7 . 2_556 133.69(7)
O1 U1 O6 . . 136.58(4)
O1 U1 O6 2_556 . 136.58(4)
O2 U1 O6 7_556 . 65.96(3)
O2 U1 O6 8_554 . 65.96(3)
O5 U1 O6 2_556 . 116.23(4)
O5 U1 O6 . . 116.23(4)
O7 U1 O6 . . 66.85(3)
O7 U1 O6 2_556 . 66.85(3)

loop_
_geom_bond_atom_site_label_1
_geom_bond_atom_site_label_2
_geom_bond_site_symmetry_2
_geom_bond_distance
_geom_bond_publ_flag
O1 S1 . 1.4827(16) y
O1 U1 . 2.3133(15) y
O2 S1 . 1.4888(14) y
O2 U1 7_556 2.3234(14) y
O3 S1 . 1.4583(17) y
O4 S1 . 1.4517(15) y
O5 U1 . 2.4563(15) y
O5 H5A . 0.80(4) n
O5 H5B . 0.82(5) n
O6 U1 . 2.536(2) y
O6 H6 . 0.74(3) n
O7 U1 . 2.4589(14) y
O7 H7A . 0.80(4) n
O7 H7B . 0.97(4) n
O8 H8 . 0.80(4) n
U1 O1 2_556 2.3133(15) n
U1 O2 7_556 2.3234(14) n
U1 O2 8_554 2.3234(14) n
U1 O5 2_556 2.4563(15) n
U1 O7 2_556 2.4589(14) n

loop_
_geom_hbond_atom_site_label_D
_geom_hbond_atom_site_label_H
_geom_hbond_atom_site_label_A
_geom_hbond_site_symmetry_A
_geom_hbond_distance_DH
_geom_hbond_distance_HA
_geom_hbond_distance_DA
_geom_hbond_angle_DHA
_geom_hbond_publ_flag
O6 H6 O7 5_566 0.74(3) 2.29(3) 3.0140(19) 167(3) y
O5 H5A S1 8_554 0.80(4) 2.69(4) 3.2985(17) 134(3) y
O5 H5A O3 8_554 0.80(4) 1.93(4) 2.714(3) 165(4) y
O7 H7A O3 2_556 0.80(4) 2.54(4) 3.033(2) 121(3) y
O7 H7A O3 8_454 0.80(4) 2.04(4) 2.806(2) 160(4) y
O5 H5B O8 5_656 0.82(5) 1.96(5) 2.733(3) 158(5) y
O7 H7B S1 3_454 0.97(4) 2.75(4) 3.5798(14) 144(3) y
O7 H7B O4 3_454 0.97(4) 1.76(4) 2.703(2) 165(3) y
O8 H8 S1 . 0.80(4) 2.97(4) 3.7678(18) 174(4) y
O8 H8 O4 . 0.80(4) 2.10(4) 2.864(2) 159(4) y

loop_
_geom_torsion_atom_site_label_1
_geom_torsion_atom_site_label_2
_geom_torsion_atom_site_label_3
_geom_torsion_atom_site_label_4
_geom_torsion_site_symmetry_1
_geom_torsion
U1 O1 S1 O4 . -118.2(2)
U1 O1 S1 O3 . 5.4(3)
U1 O1 S1 O2 . 123.6(2)
U1 O2 S1 O4 7_556 163.24(17)
U1 O2 S1 O3 7_556 40.0(2)
U1 O2 S1 O1 7_556 -78.94(19)
